data_2212246
loop_
_publ_author_name
'Yu, Yong-Qiang'
'Wang, Yue'
'Ni, Pei-Zhou'
'Lu, Tao'

_publ_section_title
;
 6-(Methylsulfanyl)-2-phenylthiazolo[5,4-<i>b</i>]pyridine
;
_journal_coeditor_code IS2120
_journal_issue 2
_journal_name_full 'Acta Crystallographica Section E'
_journal_page_first o968
_journal_page_last o969
_journal_paper_doi 10.1107/S1600536807003030
_journal_volume 63
_journal_year 2007
_chemical_formula_iupac 'C13 H10 N2 S2'
_chemical_formula_moiety 'C13 H10 N2 S2'
_chemical_formula_sum 'C13 H10 N2 S2'
_chemical_formula_weight 258.35
_chemical_name_systematic
;
2-Phenyl-6-(methylsulfanyl)thiazolo[5,4-b]pyridine
;
_space_group_IT_number 14
_symmetry_cell_setting monoclinic
_symmetry_space_group_name_Hall '-P 2ybc'
_symmetry_space_group_name_H-M 'P 1 21/c 1'
_atom_sites_solution_hydrogens geom
_atom_sites_solution_primary direct
_atom_sites_solution_secondary difmap
_audit_creation_method SHELXL-97
_cell_angle_alpha 90.00
_cell_angle_beta 90.09(3)
_cell_angle_gamma 90.00
_cell_formula_units_Z 4
_cell_length_a 19.467(4)
_cell_length_b 5.0630(10)
_cell_length_c 12.152(2)
_cell_measurement_reflns_used 25
_cell_measurement_temperature 293(2)
_cell_measurement_theta_max 13
_cell_measurement_theta_min 10
_cell_volume 1197.7(4)
_computing_cell_refinement 'CAD-4 Software'
_computing_data_collection 'CAD-4 Software (Enraf--Nonius, 1989)'
_computing_data_reduction 'XCAD4 (Harms & Wocadlo, 1995)'
_computing_molecular_graphics 'ORTEP-3 (Farrugia, 1997)'
_computing_publication_material SHELXL97
_computing_structure_refinement 'SHELXL97 (Sheldrick, 1997)'
_computing_structure_solution 'SHELXS97 (Sheldrick, 1997)'
_diffrn_ambient_temperature 293(2)
_diffrn_measured_fraction_theta_full 0.998
_diffrn_measured_fraction_theta_max 0.998
_diffrn_measurement_device_type 'Enraf--Nonius CAD-4'
_diffrn_measurement_method \w/2\q
_diffrn_radiation_monochromator graphite
_diffrn_radiation_source 'fine-focus sealed tube'
_diffrn_radiation_type MoK\a
_diffrn_radiation_wavelength 0.71073
_diffrn_reflns_av_R_equivalents 0.0210
_diffrn_reflns_av_sigmaI/netI 0.0510
_diffrn_reflns_limit_h_max 0
_diffrn_reflns_limit_h_min -23
_diffrn_reflns_limit_k_max 6
_diffrn_reflns_limit_k_min 0
_diffrn_reflns_limit_l_max 14
_diffrn_reflns_limit_l_min -14
_diffrn_reflns_number 2417
_diffrn_reflns_theta_full 25.98
_diffrn_reflns_theta_max 25.98
_diffrn_reflns_theta_min 1.05
_diffrn_standards_decay_% 0
_diffrn_standards_interval_count 200
_diffrn_standards_interval_time 120
_diffrn_standards_number 3
_exptl_absorpt_coefficient_mu 0.420
_exptl_absorpt_correction_T_max 0.9592
_exptl_absorpt_correction_T_min 0.8498
_exptl_absorpt_correction_type psi-scan
_exptl_absorpt_process_details '(North <i>et al.</i>,  1968)'
_exptl_crystal_colour colorless
_exptl_crystal_density_diffrn 1.433
_exptl_crystal_density_method 'not measured'
_exptl_crystal_description block
_exptl_crystal_F_000 536
_exptl_crystal_size_max 0.40
_exptl_crystal_size_mid 0.30
_exptl_crystal_size_min 0.10
_refine_diff_density_max 0.367
_refine_diff_density_min -0.405
_refine_ls_extinction_method none
_refine_ls_goodness_of_fit_ref 1.049
_refine_ls_hydrogen_treatment constr
_refine_ls_matrix_type full
_refine_ls_number_parameters 154
_refine_ls_number_reflns 2346
_refine_ls_number_restraints 0
_refine_ls_restrained_S_all 1.049
_refine_ls_R_factor_all 0.0919
_refine_ls_R_factor_gt 0.0515
_refine_ls_shift/su_max 0.000
_refine_ls_shift/su_mean 0.000
_refine_ls_structure_factor_coef Fsqd
_refine_ls_weighting_details 'calc w=1/[\s^2^(Fo^2^)+(0.12P)^2^+0.55P] where P=(Fo^2^+2Fc^2^)/3'
_refine_ls_weighting_scheme calc
_refine_ls_wR_factor_gt 0.1528
_refine_ls_wR_factor_ref 0.2015
_reflns_number_gt 1608
_reflns_number_total 2346
_reflns_threshold_expression I>2\s(I)
_cod_data_source_file is2120.cif
_cod_data_source_block I
_cod_original_sg_symbol_H-M 'P 21/c'
_cod_database_code 2212246
_cod_database_fobs_code 2212246

loop_
_symmetry_equiv_pos_as_xyz
'x, y, z'
'-x, y+1/2, -z+1/2'
'-x, -y, -z'
'x, -y-1/2, z-1/2'

loop_
_atom_site_type_symbol
_atom_site_label
_atom_site_fract_x
_atom_site_fract_y
_atom_site_fract_z
_atom_site_U_iso_or_equiv
_atom_site_adp_type
_atom_site_calc_flag
_atom_site_refinement_flags
_atom_site_occupancy
S S1 0.25508(6) 0.5701(2) 0.39271(8) 0.0427(3) Uani d . 1
S S2 0.06856(6) -0.1295(2) 0.23869(10) 0.0504(4) Uani d . 1
C C13 0.0581(3) -0.1438(11) 0.3848(4) 0.0693(15) Uani d . 1
H H13A 0.0246 -0.2758 0.4029 0.104 Uiso calc R 1
H H13B 0.0430 0.0250 0.4114 0.104 Uiso calc R 1
H H13C 0.1012 -0.1881 0.4186 0.104 Uiso calc R 1
N N1 0.27841(17) 0.6917(7) 0.1885(2) 0.0397(8) Uani d . 1
N N2 0.16096(17) 0.2222(7) 0.3122(2) 0.0413(8) Uani d . 1
C C1 0.4237(2) 1.1521(9) 0.4507(4) 0.0525(11) Uani d . 1
H H1B 0.4397 1.1675 0.5226 0.063 Uiso calc R 1
C C2 0.4493(2) 1.3146(10) 0.3702(4) 0.0558(12) Uani d . 1
H H2B 0.4832 1.4371 0.3873 0.067 Uiso calc R 1
C C3 0.4250(2) 1.2970(10) 0.2650(4) 0.0555(12) Uani d . 1
H H3A 0.4416 1.4110 0.2112 0.067 Uiso calc R 1
C C4 0.3760(2) 1.1119(8) 0.2378(3) 0.0462(10) Uani d . 1
H H4A 0.3604 1.0989 0.1657 0.055 Uiso calc R 1
C C5 0.3498(2) 0.9441(8) 0.3183(3) 0.0413(9) Uani d . 1
C C6 0.3743(2) 0.9655(9) 0.4252(4) 0.0496(11) Uani d . 1
H H6A 0.3575 0.8542 0.4797 0.060 Uiso calc R 1
C C7 0.2969(2) 0.7471(8) 0.2889(3) 0.0378(9) Uani d . 1
C C8 0.2289(2) 0.4973(8) 0.1874(3) 0.0379(9) Uani d . 1
C C9 0.1957(2) 0.3860(9) 0.0973(3) 0.0454(10) Uani d . 1
H H9A 0.2063 0.4395 0.0261 0.054 Uiso calc R 1
C C10 0.1471(2) 0.1960(9) 0.1158(3) 0.0456(10) Uani d . 1
H H10A 0.1246 0.1175 0.0566 0.055 Uiso calc R 1
C C11 0.1311(2) 0.1195(8) 0.2231(3) 0.0405(9) Uani d . 1
C C12 0.2085(2) 0.4046(8) 0.2917(3) 0.0375(9) Uani d . 1

loop_
_atom_site_aniso_label
_atom_site_aniso_U_11
_atom_site_aniso_U_22
_atom_site_aniso_U_33
_atom_site_aniso_U_12
_atom_site_aniso_U_13
_atom_site_aniso_U_23
S1 0.0556(7) 0.0433(6) 0.0293(5) -0.0056(5) -0.0013(4) -0.0004(4)
S2 0.0534(7) 0.0447(7) 0.0530(7) -0.0056(5) -0.0038(5) -0.0040(5)
C13 0.083(4) 0.074(4) 0.050(3) -0.023(3) 0.006(3) 0.003(3)
N1 0.0488(19) 0.0382(18) 0.0320(16) 0.0043(15) 0.0009(14) 0.0011(14)
N2 0.048(2) 0.0389(19) 0.0371(17) 0.0005(16) -0.0014(14) -0.0003(15)
C1 0.063(3) 0.053(3) 0.042(2) -0.002(2) -0.011(2) -0.008(2)
C2 0.062(3) 0.048(3) 0.057(3) -0.011(2) -0.001(2) -0.012(2)
C3 0.067(3) 0.052(3) 0.048(2) -0.014(2) 0.012(2) -0.002(2)
C4 0.058(3) 0.043(2) 0.038(2) -0.006(2) 0.0056(19) -0.0075(18)
C5 0.050(2) 0.034(2) 0.040(2) 0.0039(18) 0.0021(17) 0.0009(18)
C6 0.066(3) 0.041(2) 0.042(2) 0.002(2) -0.008(2) 0.0018(19)
C7 0.045(2) 0.032(2) 0.0359(19) 0.0052(17) 0.0007(16) 0.0008(16)
C8 0.044(2) 0.034(2) 0.0353(19) 0.0049(17) 0.0012(16) -0.0015(17)
C9 0.058(3) 0.049(3) 0.0294(19) -0.003(2) -0.0032(18) -0.0013(17)
C10 0.052(2) 0.047(2) 0.037(2) 0.000(2) -0.0062(18) -0.0077(19)
C11 0.040(2) 0.035(2) 0.046(2) 0.0058(17) -0.0034(17) -0.0033(17)
C12 0.044(2) 0.036(2) 0.0326(18) 0.0052(17) -0.0033(16) -0.0031(16)

loop_
_atom_type_symbol
_atom_type_description
_atom_type_scat_dispersion_real
_atom_type_scat_dispersion_imag
_atom_type_scat_source
C C 0.0033 0.0016 'International Tables Vol C Tables 4.2.6.8 and 6.1.1.4'
H H 0.0000 0.0000 'International Tables Vol C Tables 4.2.6.8 and 6.1.1.4'
N N 0.0061 0.0033 'International Tables Vol C Tables 4.2.6.8 and 6.1.1.4'
S S 0.1246 0.1234 'International Tables Vol C Tables 4.2.6.8 and 6.1.1.4'

loop_
_geom_angle_atom_site_label_1
_geom_angle_atom_site_label_2
_geom_angle_atom_site_label_3
_geom_angle
_geom_angle_publ_flag
C12 S1 C7 88.88(19) yes
C11 S2 C13 102.4(2) yes
S2 C13 H13A 109.5 ?
S2 C13 H13B 109.5 ?
H13A C13 H13B 109.5 ?
S2 C13 H13C 109.5 ?
H13A C13 H13C 109.5 ?
H13B C13 H13C 109.5 ?
C7 N1 C8 110.8(3) ?
C12 N2 C11 114.9(3) ?
C2 C1 C6 120.2(4) ?
C2 C1 H1B 119.9 ?
C6 C1 H1B 119.9 ?
C3 C2 C1 120.2(4) ?
C3 C2 H2B 119.9 ?
C1 C2 H2B 119.9 ?
C2 C3 C4 120.5(4) ?
C2 C3 H3A 119.8 ?
C4 C3 H3A 119.8 ?
C3 C4 C5 120.1(4) ?
C3 C4 H4A 120.0 ?
C5 C4 H4A 120.0 ?
C6 C5 C4 119.0(4) ?
C6 C5 C7 121.2(4) ?
C4 C5 C7 119.8(4) ?
C1 C6 C5 120.0(4) ?
C1 C6 H6A 120.0 ?
C5 C6 H6A 120.0 ?
N1 C7 C5 124.3(4) ?
N1 C7 S1 115.9(3) ?
C5 C7 S1 119.7(3) ?
N1 C8 C9 128.4(4) ?
N1 C8 C12 115.3(3) ?
C9 C8 C12 116.3(4) ?
C10 C9 C8 118.5(4) ?
C10 C9 H9A 120.8 ?
C8 C9 H9A 120.8 ?
C9 C10 C11 120.2(4) ?
C9 C10 H10A 119.9 ?
C11 C10 H10A 119.9 ?
N2 C11 C10 123.5(4) ?
N2 C11 S2 119.5(3) ?
C10 C11 S2 117.0(3) ?
N2 C12 C8 126.6(4) ?
N2 C12 S1 124.3(3) ?
C8 C12 S1 109.1(3) ?

loop_
_geom_bond_atom_site_label_1
_geom_bond_atom_site_label_2
_geom_bond_distance
_geom_bond_publ_flag
S1 C12 1.740(4) yes
S1 C7 1.750(4) yes
S2 C11 1.763(4) yes
S2 C13 1.789(5) yes
C13 H13A 0.9600 ?
C13 H13B 0.9600 ?
C13 H13C 0.9600 ?
N1 C7 1.302(5) no
N1 C8 1.378(5) no
N2 C12 1.331(5) ?
N2 C11 1.333(5) ?
C1 C2 1.372(7) ?
C1 C6 1.384(6) ?
C1 H1B 0.9300 ?
C2 C3 1.365(6) ?
C2 H2B 0.9300 ?
C3 C4 1.377(6) ?
C3 H3A 0.9300 ?
C4 C5 1.393(6) ?
C4 H4A 0.9300 ?
C5 C6 1.386(6) ?
C5 C7 1.478(6) no
C6 H6A 0.9300 ?
C8 C9 1.389(5) ?
C8 C12 1.409(6) ?
C9 C10 1.369(6) ?
C9 H9A 0.9300 ?
C10 C11 1.396(6) ?
C10 H10A 0.9300 ?

loop_
_geom_torsion_atom_site_label_1
_geom_torsion_atom_site_label_2
_geom_torsion_atom_site_label_3
_geom_torsion_atom_site_label_4
_geom_torsion
C6 C1 C2 C3 1.4(8)
C1 C2 C3 C4 -1.7(8)
C2 C3 C4 C5 1.3(7)
C3 C4 C5 C6 -0.5(6)
C3 C4 C5 C7 179.6(4)
C2 C1 C6 C5 -0.7(7)
C4 C5 C6 C1 0.3(7)
C7 C5 C6 C1 -179.8(4)
C8 N1 C7 C5 179.0(3)
C8 N1 C7 S1 -0.7(4)
C6 C5 C7 N1 -170.3(4)
C4 C5 C7 N1 9.6(6)
C6 C5 C7 S1 9.4(5)
C4 C5 C7 S1 -170.7(3)
C12 S1 C7 N1 0.3(3)
C12 S1 C7 C5 -179.4(3)
C7 N1 C8 C9 179.3(4)
C7 N1 C8 C12 0.9(5)
N1 C8 C9 C10 -179.1(4)
C12 C8 C9 C10 -0.7(6)
C8 C9 C10 C11 0.7(6)
C12 N2 C11 C10 -0.6(6)
C12 N2 C11 S2 178.6(3)
C9 C10 C11 N2 0.0(7)
C9 C10 C11 S2 -179.2(3)
C13 S2 C11 N2 6.0(4)
C13 S2 C11 C10 -174.8(4)
C11 N2 C12 C8 0.6(6)
C11 N2 C12 S1 179.9(3)
N1 C8 C12 N2 178.7(4)
C9 C8 C12 N2 0.0(6)
N1 C8 C12 S1 -0.7(4)
C9 C8 C12 S1 -179.3(3)
C7 S1 C12 N2 -179.1(4)
C7 S1 C12 C8 0.2(3)

loop_
_cod_related_entry_id
_cod_related_entry_database
_cod_related_entry_code
1 ChemSpider 21125407
